data_4503945
loop_
_publ_author_name
'Casarin, Maurizio'
'Cingolani, Augusto'
'Di Nicola, Corrado'
'Falcomer, Daniele'
'Monari, Magda'
'Pandolfo, Luciano'
'Pettinari, Claudio'

_publ_section_title
;
 The Different Supramolecular Arrangements of the Triangular
 [Cu3(\m3-OH)(\m-pz)3]2+(pz = Pyrazolate) Secondary Building Units.
 Synthesis of a Coordination Polymer with Permanent Hexagonal Channels
;
_journal_issue 4
_journal_name_full 'Crystal Growth &amp; Design'
_journal_page_first 676
_journal_paper_doi 10.1021/cg060501h
_journal_volume 7
_journal_year 2007
_chemical_formula_sum 'C36 H48 Cl6 Cu7 N24 O4'
_chemical_formula_weight 1538.46
_chemical_name_systematic
; 
 ? 
;
_space_group_IT_number 148
_symmetry_cell_setting trigonal
_symmetry_space_group_name_Hall '-R 3'
_symmetry_space_group_name_H-M 'R -3 :H'
_atom_sites_solution_hydrogens geom
_atom_sites_solution_primary direct
_atom_sites_solution_secondary difmap
_audit_creation_method SHELXL-97
_cell_angle_alpha 90.000(5)
_cell_angle_beta 90.000(5)
_cell_angle_gamma 120.000(5)
_cell_formula_units_Z 9
_cell_length_a 32.743(2)
_cell_length_b 32.743(2)
_cell_length_c 13.8177(7)
_cell_measurement_temperature 293(2)
_cell_volume 12829.3(14)
_computing_cell_refinement 'Bruker SMART'
_computing_data_collection 'Bruker SMART'
_computing_data_reduction 'Bruker SAINT+'
_computing_molecular_graphics 'SCHAKAL-97 (Keller, 1997)'
_computing_publication_material 'SHELXL-97 (Sheldrick, 1997)'
_computing_structure_refinement 'SHELXL-97 (Sheldrick, 1997)'
_computing_structure_solution 'SIR97 (Giacovazzo, 1997)'
_diffrn_ambient_temperature 293(2)
_diffrn_measured_fraction_theta_full 0.999
_diffrn_measured_fraction_theta_max 0.999
_diffrn_measurement_device_type 'Bruker SMART area detector'
_diffrn_measurement_method 'phi and omega scans'
_diffrn_radiation_monochromator graphite
_diffrn_radiation_source 'fine-focus sealed tube'
_diffrn_radiation_type MoK\a
_diffrn_radiation_wavelength 0.71073
_diffrn_reflns_av_R_equivalents 0.1020
_diffrn_reflns_av_sigmaI/netI 0.0515
_diffrn_reflns_limit_h_max 41
_diffrn_reflns_limit_h_min -41
_diffrn_reflns_limit_k_max 41
_diffrn_reflns_limit_k_min -41
_diffrn_reflns_limit_l_max 17
_diffrn_reflns_limit_l_min -17
_diffrn_reflns_number 46236
_diffrn_reflns_theta_full 26.98
_diffrn_reflns_theta_max 26.98
_diffrn_reflns_theta_min 2.98
_exptl_absorpt_coefficient_mu 2.902
_exptl_absorpt_correction_T_max 1.00
_exptl_absorpt_correction_T_min 0.65
_exptl_absorpt_correction_type empirical
_exptl_absorpt_process_details SADABS
_exptl_crystal_colour green-blue
_exptl_crystal_density_diffrn 1.792
_exptl_crystal_density_method 'not measured'
_exptl_crystal_description prism
_exptl_crystal_F_000 6921
_exptl_crystal_size_max 0.30
_exptl_crystal_size_mid 0.25
_exptl_crystal_size_min 0.22
_refine_diff_density_max 2.035
_refine_diff_density_min -1.116
_refine_diff_density_rms 0.179
_refine_ls_extinction_coef 0.00018(4)
_refine_ls_extinction_expression Fc^*^=kFc[1+0.001xFc^2^\l^3^/sin(2\q)]^-1/4^
_refine_ls_extinction_method SHELXL
_refine_ls_goodness_of_fit_ref 1.020
_refine_ls_hydrogen_treatment mixed
_refine_ls_matrix_type full
_refine_ls_number_parameters 358
_refine_ls_number_reflns 6211
_refine_ls_number_restraints 0
_refine_ls_restrained_S_all 1.020
_refine_ls_R_factor_all 0.0800
_refine_ls_R_factor_gt 0.0592
_refine_ls_shift/su_max 0.001
_refine_ls_shift/su_mean 0.000
_refine_ls_structure_factor_coef Fsqd
_refine_ls_weighting_details 'calc w=1/[\s^2^(Fo^2^)+(0.0814P)^2^+339.7654P] where P=(Fo^2^+2Fc^2^)/3'
_refine_ls_weighting_scheme calc
_refine_ls_wR_factor_gt 0.1633
_refine_ls_wR_factor_ref 0.1782
_reflns_number_gt 4700
_reflns_number_total 6211
_reflns_threshold_expression >2sigma(I)
_cod_data_source_file cg060501hsi20060727_105059.cif
_cod_data_source_block compound4
_cod_original_cell_volume 12829.3(13)
_cod_original_sg_symbol_H-M R-3
_cod_database_code 4503945

loop_
_symmetry_equiv_pos_as_xyz
'x, y, z'
'-y, x-y, z'
'-x+y, -x, z'
'x+2/3, y+1/3, z+1/3'
'-y+2/3, x-y+1/3, z+1/3'
'-x+y+2/3, -x+1/3, z+1/3'
'x+1/3, y+2/3, z+2/3'
'-y+1/3, x-y+2/3, z+2/3'
'-x+y+1/3, -x+2/3, z+2/3'
'-x, -y, -z'
'y, -x+y, -z'
'x-y, x, -z'
'-x+2/3, -y+1/3, -z+1/3'
'y+2/3, -x+y+1/3, -z+1/3'
'x-y+2/3, x+1/3, -z+1/3'
'-x+1/3, -y+2/3, -z+2/3'
'y+1/3, -x+y+2/3, -z+2/3'
'x-y+1/3, x+2/3, -z+2/3'

loop_
_atom_site_label
_atom_site_type_symbol
_atom_site_fract_x
_atom_site_fract_y
_atom_site_fract_z
_atom_site_U_iso_or_equiv
_atom_site_adp_type
_atom_site_occupancy
_atom_site_symmetry_multiplicity
_atom_site_calc_flag
_atom_site_refinement_flags
Cu1 Cu 0.44134(2) 0.11096(2) 0.90089(5) 0.0152(2) Uani 1 1 d .
Cu2 Cu 0.55250(3) 0.13562(3) 0.88415(6) 0.0266(2) Uani 1 1 d .
Cu3 Cu 0.51346(3) 0.15955(3) 1.08748(6) 0.0272(2) Uani 1 1 d .
O2W O 0.5426(3) 0.2427(3) 1.1229(10) 0.111(4) Uani 1 1 d .
Cl1 Cl 0.57497(5) 0.07476(5) 0.87278(10) 0.0194(3) Uani 1 1 d .
Cl3 Cl 0.47299(5) 0.05257(5) 1.02543(10) 0.0179(3) Uani 1 1 d .
Cl2 Cl 0.61380(11) 0.19948(14) 0.7771(2) 0.0870(10) Uani 1 1 d .
O1 O 0.50716(14) 0.15455(16) 0.9420(3) 0.0167(8) Uani 1 1 d .
H H 0.518(3) 0.179(3) 0.922(6) 0.03(2) Uiso 1 1 d .
N2 N 0.51161(17) 0.11052(18) 0.7742(4) 0.0184(10) Uani 1 1 d .
N10 N 0.34071(18) 0.05530(18) 0.8327(4) 0.0203(10) Uani 1 1 d .
H10N H 0.344(3) 0.083(3) 0.798(5) 0.029(19) Uiso 1 1 d .
C4 C 0.6401(2) 0.1802(3) 1.0027(5) 0.0324(15) Uani 1 1 d .
H4 H 0.6594 0.1782 0.9556 0.039 Uiso 1 1 calc R
N9 N 0.37748(17) 0.05481(17) 0.8766(4) 0.0181(10) Uani 1 1 d .
N6 N 0.41967(17) 0.12823(17) 1.0177(3) 0.0163(10) Uani 1 1 d .
C9 C 0.3777(2) 0.1234(2) 1.0421(4) 0.0200(12) Uani 1 1 d .
H9 H 0.3512 0.1105 1.0025 0.024 Uiso 1 1 calc R
N1 N 0.46562(17) 0.09866(17) 0.7820(3) 0.0169(10) Uani 1 1 d .
N5 N 0.44928(18) 0.14792(18) 1.0943(4) 0.0213(11) Uani 1 1 d .
C2 C 0.4775(2) 0.0817(2) 0.6318(4) 0.0233(13) Uani 1 1 d .
H2 H 0.4725 0.0717 0.5678 0.028 Uiso 1 1 calc R
C1 C 0.4449(2) 0.0811(2) 0.6966(4) 0.0214(12) Uani 1 1 d .
H1 H 0.4132 0.0701 0.6828 0.026 Uiso 1 1 calc R
C3 C 0.5191(2) 0.1007(2) 0.6842(4) 0.0218(12) Uani 1 1 d .
H3 H 0.5479 0.1058 0.6604 0.026 Uiso 1 1 calc R
C7 C 0.4256(2) 0.1557(2) 1.1645(5) 0.0254(13) Uani 1 1 d .
H7 H 0.4380 0.1692 1.2243 0.030 Uiso 1 1 calc R
C15 C 0.3620(2) 0.0101(2) 0.8999(5) 0.0226(13) Uani 1 1 d .
H15 H 0.3799 -0.0008 0.9309 0.027 Uiso 1 1 calc R
C14 C 0.3151(2) -0.0181(2) 0.8712(5) 0.0312(16) Uani 1 1 d .
H14 H 0.2960 -0.0505 0.8795 0.037 Uiso 1 1 calc R
N3 N 0.59365(19) 0.1643(2) 0.9926(4) 0.0255(11) Uani 1 1 d .
C8 C 0.3796(2) 0.1405(2) 1.1343(5) 0.0231(13) Uani 1 1 d .
H8 H 0.3557 0.1416 1.1684 0.028 Uiso 1 1 calc R
N4 N 0.5775(2) 0.1729(2) 1.0758(4) 0.0300(13) Uani 1 1 d .
C13 C 0.3033(2) 0.0121(2) 0.8284(5) 0.0272(14) Uani 1 1 d .
H13 H 0.2743 0.0040 0.8011 0.033 Uiso 1 1 calc R
C5 C 0.6548(3) 0.1995(3) 1.0928(6) 0.045(2) Uani 1 1 d .
H5 H 0.6851 0.2137 1.1184 0.054 Uiso 1 1 calc R
C6 C 0.6138(3) 0.1931(4) 1.1371(6) 0.048(2) Uani 1 1 d .
H6 H 0.6120 0.2016 1.2005 0.057 Uiso 1 1 calc R
N7 N 0.5117(3) 0.1395(4) 1.2294(5) 0.058(2) Uani 1 1 d .
N8 N 0.5037(4) 0.0945(4) 1.2505(7) 0.073(3) Uani 1 1 d .
H31 H 0.4953 0.0725 1.2082 0.088 Uiso 1 1 calc R
C12 C 0.5239(5) 0.1593(5) 1.3060(10) 0.082(4) Uani 1 1 d .
H12 H 0.5315 0.1906 1.3137 0.099 Uiso 1 1 calc R
C10 C 0.5102(5) 0.0898(5) 1.3409(10) 0.090(4) Uani 1 1 d .
H10 H 0.5053 0.0626 1.3723 0.108 Uiso 1 1 calc R
C11 C 0.5261(7) 0.1336(8) 1.3805(9) 0.124(7) Uani 1 1 d .
H11 H 0.5359 0.1434 1.4437 0.149 Uiso 1 1 calc R
Cu4 Cu 0.5000 0.0000 1.0000 0.0367(4) Uani 1 2 d S
N11 N 0.4560(2) -0.0280(2) 0.8912(4) 0.0245(12) Uani 1 1 d .
N12 N 0.4552(3) -0.0102(2) 0.8047(5) 0.0392(15) Uani 1 1 d .
H12N H 0.4761 0.0170 0.7835 0.047 Uiso 1 1 calc R
C18 C 0.4172(2) -0.0708(2) 0.8948(5) 0.0249(13) Uani 1 1 d .
H18 H 0.4087 -0.0911 0.9476 0.030 Uiso 1 1 calc R
C17 C 0.3921(3) -0.0807(3) 0.8128(6) 0.0363(17) Uani 1 1 d .
H17 H 0.3642 -0.1084 0.7990 0.044 Uiso 1 1 calc R
C16 C 0.4149(3) -0.0430(3) 0.7538(5) 0.0335(16) Uani 1 1 d .
H16 H 0.4058 -0.0394 0.6921 0.040 Uiso 1 1 calc R

loop_
_atom_site_aniso_label
_atom_site_aniso_U_11
_atom_site_aniso_U_22
_atom_site_aniso_U_33
_atom_site_aniso_U_23
_atom_site_aniso_U_13
_atom_site_aniso_U_12
Cu1 0.0136(3) 0.0157(4) 0.0153(4) -0.0019(3) 0.0015(2) 0.0066(3)
Cu2 0.0223(4) 0.0435(5) 0.0228(4) -0.0114(3) -0.0065(3) 0.0229(4)
Cu3 0.0225(4) 0.0439(5) 0.0175(4) -0.0029(3) -0.0016(3) 0.0184(4)
O2W 0.061(5) 0.038(4) 0.245(13) -0.012(6) -0.011(6) 0.034(4)
Cl1 0.0186(7) 0.0234(7) 0.0211(7) -0.0004(5) 0.0002(5) 0.0141(6)
Cl3 0.0172(6) 0.0179(7) 0.0211(7) 0.0007(5) 0.0010(5) 0.0107(5)
Cl2 0.0568(17) 0.114(3) 0.083(2) -0.0023(19) 0.0087(15) 0.0369(18)
O1 0.015(2) 0.019(2) 0.016(2) 0.0006(17) 0.0013(15) 0.0090(18)
N2 0.018(2) 0.024(3) 0.019(2) -0.001(2) 0.0018(19) 0.014(2)
N10 0.018(2) 0.019(3) 0.023(3) 0.001(2) -0.008(2) 0.009(2)
C4 0.020(3) 0.038(4) 0.037(4) -0.004(3) 0.000(3) 0.013(3)
N9 0.019(2) 0.017(2) 0.019(2) -0.0004(19) -0.0018(19) 0.010(2)
N6 0.018(2) 0.016(2) 0.016(2) 0.0021(18) 0.0014(18) 0.010(2)
C9 0.018(3) 0.020(3) 0.024(3) 0.002(2) 0.003(2) 0.011(2)
N1 0.015(2) 0.019(2) 0.018(2) -0.0016(19) -0.0015(18) 0.010(2)
N5 0.023(3) 0.022(3) 0.018(2) -0.001(2) 0.000(2) 0.011(2)
C2 0.036(4) 0.025(3) 0.015(3) -0.003(2) -0.001(2) 0.021(3)
C1 0.021(3) 0.027(3) 0.020(3) -0.005(2) -0.004(2) 0.014(3)
C3 0.024(3) 0.028(3) 0.020(3) -0.003(2) 0.001(2) 0.018(3)
C7 0.034(4) 0.028(3) 0.018(3) -0.001(2) 0.007(3) 0.018(3)
C15 0.027(3) 0.017(3) 0.025(3) 0.003(2) -0.006(2) 0.011(3)
C14 0.028(3) 0.016(3) 0.040(4) 0.007(3) -0.012(3) 0.003(3)
N3 0.020(3) 0.028(3) 0.029(3) -0.005(2) -0.003(2) 0.012(2)
C8 0.026(3) 0.022(3) 0.024(3) 0.005(2) 0.012(2) 0.014(3)
N4 0.025(3) 0.040(3) 0.024(3) -0.008(2) -0.004(2) 0.016(3)
C13 0.021(3) 0.019(3) 0.035(4) 0.004(3) -0.011(3) 0.005(3)
C5 0.022(4) 0.056(5) 0.049(5) -0.020(4) -0.013(3) 0.014(4)
C6 0.032(4) 0.077(6) 0.035(4) -0.028(4) -0.016(3) 0.027(4)
N7 0.045(4) 0.106(7) 0.033(4) 0.013(4) 0.000(3) 0.046(5)
N8 0.085(7) 0.074(6) 0.072(6) 0.007(5) -0.015(5) 0.048(6)
C12 0.116(11) 0.068(8) 0.075(9) -0.023(6) 0.003(7) 0.055(8)
C10 0.105(11) 0.088(10) 0.066(8) 0.014(7) -0.023(7) 0.040(8)
C11 0.174(17) 0.22(2) 0.032(6) -0.022(9) -0.036(8) 0.140(17)
Cu4 0.0530(8) 0.0535(8) 0.0310(7) -0.0266(6) -0.0278(6) 0.0472(7)
N11 0.036(3) 0.031(3) 0.019(3) -0.007(2) -0.009(2) 0.026(3)
N12 0.049(4) 0.039(4) 0.035(3) -0.003(3) -0.007(3) 0.027(3)
C18 0.028(3) 0.025(3) 0.024(3) 0.005(2) 0.000(3) 0.015(3)
C17 0.030(4) 0.033(4) 0.043(4) -0.003(3) -0.007(3) 0.014(3)
C16 0.047(4) 0.038(4) 0.024(3) -0.011(3) -0.016(3) 0.028(4)

loop_
_atom_type_symbol
_atom_type_description
_atom_type_scat_dispersion_real
_atom_type_scat_dispersion_imag
_atom_type_scat_source
C C 0.0033 0.0016 'International Tables Vol C Tables 4.2.6.8 and 6.1.1.4'
H H 0.0000 0.0000 'International Tables Vol C Tables 4.2.6.8 and 6.1.1.4'
N N 0.0061 0.0033 'International Tables Vol C Tables 4.2.6.8 and 6.1.1.4'
O O 0.0106 0.0060 'International Tables Vol C Tables 4.2.6.8 and 6.1.1.4'
Cl Cl 0.1484 0.1585 'International Tables Vol C Tables 4.2.6.8 and 6.1.1.4'
Cu Cu 0.3201 1.2651 'International Tables Vol C Tables 4.2.6.8 and 6.1.1.4'

loop_
_geom_angle_atom_site_label_1
_geom_angle_atom_site_label_2
_geom_angle_atom_site_label_3
_geom_angle
_geom_angle_site_symmetry_1
_geom_angle_site_symmetry_3
N1 Cu1 N6 175.8(2) . .
N1 Cu1 O1 88.93(18) . .
N6 Cu1 O1 88.64(19) . .
N1 Cu1 N9 90.9(2) . .
N6 Cu1 N9 92.3(2) . .
O1 Cu1 N9 165.49(19) . .
N2 Cu2 N3 176.6(2) . .
N2 Cu2 O1 89.01(18) . .
N3 Cu2 O1 89.1(2) . .
N2 Cu2 Cl1 91.70(15) . .
N3 Cu2 Cl1 91.45(17) . .
O1 Cu2 Cl1 146.49(14) . .
N2 Cu2 Cl2 89.21(17) . .
N3 Cu2 Cl2 88.83(19) . .
O1 Cu2 Cl2 112.09(16) . .
Cl1 Cu2 Cl2 101.42(10) . .
N4 Cu3 N5 177.4(2) . .
N4 Cu3 O1 89.5(2) . .
N5 Cu3 O1 88.59(19) . .
N4 Cu3 N7 90.3(3) . .
N5 Cu3 N7 92.1(3) . .
O1 Cu3 N7 159.5(3) . .
Cu1 O1 Cu3 112.0(2) . .
Cu1 O1 Cu2 111.3(2) . .
Cu3 O1 Cu2 110.80(19) . .
C3 N2 N1 108.4(5) . .
C3 N2 Cu2 131.8(4) . .
N1 N2 Cu2 119.7(4) . .
C13 N10 N9 111.0(5) . .
N3 C4 C5 109.8(6) . .
C15 N9 N10 105.7(5) . .
C15 N9 Cu1 128.2(4) . .
N10 N9 Cu1 126.1(4) . .
C9 N6 N5 107.7(5) . .
C9 N6 Cu1 132.0(4) . .
N5 N6 Cu1 120.2(4) . .
N6 C9 C8 110.3(5) . .
C1 N1 N2 107.7(5) . .
C1 N1 Cu1 131.2(4) . .
N2 N1 Cu1 121.0(4) . .
C7 N5 N6 108.0(5) . .
C7 N5 Cu3 131.9(5) . .
N6 N5 Cu3 120.1(4) . .
C1 C2 C3 104.4(5) . .
N1 C1 C2 109.9(5) . .
N2 C3 C2 109.5(5) . .
N5 C7 C8 109.8(6) . .
N9 C15 C14 110.4(5) . .
C13 C14 C15 105.0(6) . .
C4 N3 N4 108.4(5) . .
C4 N3 Cu2 130.6(5) . .
N4 N3 Cu2 121.0(4) . .
C9 C8 C7 104.1(5) . .
C6 N4 N3 107.4(6) . .
C6 N4 Cu3 131.2(5) . .
N3 N4 Cu3 121.3(4) . .
N10 C13 C14 107.9(6) . .
C4 C5 C6 104.0(6) . .
N4 C6 C5 110.4(7) . .
C12 N7 N8 102.9(9) . .
C12 N7 Cu3 135.9(10) . .
N8 N7 Cu3 119.8(7) . .
C10 N8 N7 112.1(11) . .
N7 C12 C11 116.2(13) . .
N8 C10 C11 105.0(12) . .
C12 C11 C10 103.7(11) . .
N11 Cu4 N11 180.0(3) 10_657 .
N11 Cu4 Cl3 90.07(15) 10_657 .
N11 Cu4 Cl3 89.93(15) . .
N11 Cu4 Cl3 89.93(15) 10_657 10_657
N11 Cu4 Cl3 90.07(15) . 10_657
Cl3 Cu4 Cl3 180.0 . 10_657
N12 N11 C18 105.9(5) . .
N12 N11 Cu4 130.7(5) . .
C18 N11 Cu4 123.3(4) . .
N11 N12 C16 109.3(6) . .
C17 C18 N11 111.5(6) . .
C18 C17 C16 107.3(7) . .
C17 C16 N12 106.0(6) . .

loop_
_geom_bond_atom_site_label_1
_geom_bond_atom_site_label_2
_geom_bond_distance
_geom_bond_site_symmetry_2
Cu1 N1 1.952(5) .
Cu1 N6 1.957(5) .
Cu1 O1 1.982(4) .
Cu1 N9 2.005(5) .
Cu2 N2 1.917(5) .
Cu2 N3 1.918(6) .
Cu2 O1 2.037(4) .
Cu2 Cl1 2.4500(16) .
Cu2 Cl2 2.529(4) .
Cu3 N4 1.924(6) .
Cu3 N5 1.942(5) .
Cu3 O1 2.019(4) .
Cu3 N7 2.059(7) .
Cl3 Cu4 2.3217(13) .
N2 C3 1.338(8) .
N2 N1 1.359(7) .
N10 C13 1.330(8) .
N10 N9 1.356(7) .
C4 N3 1.347(8) .
C4 C5 1.370(11) .
N9 C15 1.327(8) .
N6 C9 1.346(7) .
N6 N5 1.360(7) .
C9 C8 1.380(9) .
N1 C1 1.340(8) .
N5 C7 1.344(8) .
C2 C1 1.385(9) .
C2 C3 1.387(9) .
C7 C8 1.393(10) .
C15 C14 1.397(9) .
C14 C13 1.364(9) .
N3 N4 1.351(8) .
N4 C6 1.334(9) .
C5 C6 1.391(11) .
N7 C12 1.202(14) .
N7 N8 1.390(13) .
N8 C10 1.290(15) .
C12 C11 1.35(2) .
C10 C11 1.37(2) .
Cu4 N11 1.964(5) 10_657
Cu4 N11 1.964(5) .
Cu4 Cl3 2.3217(13) 10_657
N11 N12 1.335(8) .
N11 C18 1.342(9) .
N12 C16 1.403(10) .
C18 C17 1.340(10) .
C17 C16 1.351(11) .
